data_2240250
loop_
_publ_author_name
'Chen, Zhiqiu'
'Bolat, Hembat'
'Wan, Xing'
'Li, Ya'

_publ_section_title
;
 Crystal structure of 2-[(dichloromethane)sulfonyl]pyridine
;
_journal_coeditor_code HB7316
_journal_issue 12
_journal_name_full 'Acta Crystallographica Section E'
_journal_page_first o1272
_journal_paper_doi 10.1107/S1600536814025148
_journal_volume 70
_journal_year 2014
_chemical_formula_iupac 'C6 H5 Cl2 N O2 S'
_chemical_formula_moiety 'C6 H5 Cl2 N O2 S'
_chemical_formula_sum 'C6 H5 Cl2 N O2 S'
_chemical_formula_weight 226.07
_chemical_name_systematic
;
2-[(Dichloromethane)sulfonyl]pyridine
;
_space_group_crystal_system monoclinic
_space_group_IT_number 14
_space_group_name_Hall '-P 2yn'
_space_group_name_H-M_alt 'P 1 21/n 1'
_symmetry_space_group_name_Hall '-P 2yn'
_symmetry_space_group_name_H-M 'P 1 21/n 1'
_atom_sites_solution_hydrogens geom
_audit_creation_method SHELXL-2013
_cell_angle_alpha 90
_cell_angle_beta 108.4830(10)
_cell_angle_gamma 90
_cell_formula_units_Z 8
_cell_length_a 9.9647(10)
_cell_length_b 12.2131(11)
_cell_length_c 15.7158(15)
_cell_measurement_reflns_used 4116
_cell_measurement_temperature 293(2)
_cell_measurement_theta_max 54.40
_cell_measurement_theta_min 4.31
_cell_volume 1814.0(3)
_computing_cell_refinement
;
SAINT (Bruker, 2007)
;
_computing_data_collection
;
SMART (Bruker, 2007)
;
_computing_data_reduction
;
SAINT (Bruker, 2007)
;
_computing_molecular_graphics
;
SHELXTL (Sheldrick, 2008)
;
_computing_publication_material
;
SHELXTL (Sheldrick, 2008)
;
_computing_structure_refinement
;
SHELXL2013 (Sheldrick, 2008)
;
_computing_structure_solution
;
SHELXTL (Sheldrick, 2008)
;
_diffrn_ambient_temperature 293(2)
_diffrn_measured_fraction_theta_full 1.000
_diffrn_measured_fraction_theta_max 1.000
_diffrn_measurement_device_type 'Bruker SMART CCD'
_diffrn_measurement_method 'phi and omega scans'
_diffrn_radiation_type MoK\a
_diffrn_radiation_wavelength 0.71073
_diffrn_reflns_av_R_equivalents 0.0343
_diffrn_reflns_limit_h_max 12
_diffrn_reflns_limit_h_min -12
_diffrn_reflns_limit_k_max 13
_diffrn_reflns_limit_k_min -15
_diffrn_reflns_limit_l_max 14
_diffrn_reflns_limit_l_min -19
_diffrn_reflns_number 10817
_diffrn_reflns_theta_full 25.242
_diffrn_reflns_theta_max 25.999
_diffrn_reflns_theta_min 2.155
_exptl_absorpt_coefficient_mu 0.902
_exptl_absorpt_correction_T_max 0.7457
_exptl_absorpt_correction_T_min 0.6153
_exptl_absorpt_correction_type multi-scan
_exptl_absorpt_process_details
;
(SADABS; Bruker, 2007)
;
_exptl_crystal_colour colorless
_exptl_crystal_density_diffrn 1.656
_exptl_crystal_description prism
_exptl_crystal_F_000 912
_exptl_crystal_size_max 0.211
_exptl_crystal_size_mid 0.156
_exptl_crystal_size_min 0.123
_refine_diff_density_max 0.372
_refine_diff_density_min -0.372
_refine_ls_extinction_coef 0.0286(15)
_refine_ls_extinction_expression Fc^*^=kFc[1+0.001xFc^2^\l^3^/sin(2\q)]^-1/4^
_refine_ls_extinction_method
;
SHELXL2013 (Sheldrick, 2013)
;
_refine_ls_goodness_of_fit_ref 1.030
_refine_ls_hydrogen_treatment constr
_refine_ls_matrix_type full
_refine_ls_number_parameters 218
_refine_ls_number_reflns 3570
_refine_ls_number_restraints 0
_refine_ls_restrained_S_all 1.030
_refine_ls_R_factor_all 0.0463
_refine_ls_R_factor_gt 0.0369
_refine_ls_shift/su_max 0.001
_refine_ls_shift/su_mean 0.000
_refine_ls_structure_factor_coef Fsqd
_refine_ls_weighting_details 'w=1/[\s^2^(Fo^2^)+(0.0480P)^2^+0.7592P] where P=(Fo^2^+2Fc^2^)/3'
_refine_ls_weighting_scheme calc
_refine_ls_wR_factor_gt 0.0940
_refine_ls_wR_factor_ref 0.1016
_reflns_number_gt 2907
_reflns_number_total 3570
_reflns_threshold_expression I>2\s(I)
_cod_data_source_file hb7316sup1.cif
_cod_data_source_block I
_cod_database_code 2240250
_cod_database_fobs_code 2240250
_shelx_space_group_comment
;
The symmetry employed for this shelxl refinement is uniquely defined
by the following loop, which should always be used as a source of
symmetry information in preference to the above space-group names.
They are only intended as comments.
;
_shelxl_version_number .2013

loop_
_space_group_symop_operation_xyz
'x, y, z'
'-x+1/2, y+1/2, -z+1/2'
'-x, -y, -z'
'x-1/2, -y-1/2, z-1/2'

loop_
_atom_site_type_symbol
_atom_site_label
_atom_site_fract_x
_atom_site_fract_y
_atom_site_fract_z
_atom_site_U_iso_or_equiv
_atom_site_adp_type
_atom_site_calc_flag
_atom_site_occupancy
S S1 0.22031(6) 0.33604(5) 0.12351(4) 0.04809(18) Uani d 1
S S2 0.34445(7) 0.72345(5) 0.63426(4) 0.05073(19) Uani d 1
Cl Cl1 0.13628(8) 0.50108(5) 0.23115(5) 0.0676(2) Uani d 1
Cl Cl2 0.16196(8) 0.27131(5) 0.28379(5) 0.0647(2) Uani d 1
Cl Cl3 0.19229(9) 0.60561(8) 0.73732(6) 0.0850(3) Uani d 1
Cl Cl4 0.32582(10) 0.81316(7) 0.79958(5) 0.0874(3) Uani d 1
N N1 0.4188(2) 0.47686(16) 0.13024(13) 0.0499(5) Uani d 1
N N2 0.4604(2) 0.53408(16) 0.62759(13) 0.0517(5) Uani d 1
O O1 0.0757(2) 0.32158(16) 0.07175(13) 0.0733(6) Uani d 1
O O2 0.3169(2) 0.24747(14) 0.13497(12) 0.0672(5) Uani d 1
O O3 0.2167(2) 0.77708(15) 0.58491(13) 0.0734(6) Uani d 1
O O4 0.4775(2) 0.77492(15) 0.64783(14) 0.0699(5) Uani d 1
C C1 0.2303(2) 0.37906(17) 0.23599(15) 0.0447(5) Uani d 1
H H1 0.3296 0.3910 0.2713 0.054 Uiso calc 1
C C2 0.2870(2) 0.45238(18) 0.08275(14) 0.0429(5) Uani d 1
C C3 0.2047(3) 0.5082(2) 0.00872(16) 0.0529(6) Uani d 1
H H3 0.1126 0.4864 -0.0220 0.064 Uiso calc 1
C C4 0.2646(3) 0.5977(2) -0.01787(17) 0.0592(6) Uani d 1
H H4 0.2135 0.6385 -0.0675 0.071 Uiso calc 1
C C5 0.4002(3) 0.6258(2) 0.02950(19) 0.0607(7) Uani d 1
H H5 0.4425 0.6861 0.0123 0.073 Uiso calc 1
C C6 0.4741(3) 0.5646(2) 0.10274(18) 0.0578(6) Uani d 1
H H6 0.5663 0.5851 0.1345 0.069 Uiso calc 1
C C7 0.3368(3) 0.6905(2) 0.74546(16) 0.0523(6) Uani d 1
H H7 0.4239 0.6524 0.7792 0.063 Uiso calc 1
C C8 0.3445(2) 0.59091(18) 0.58779(15) 0.0454(5) Uani d 1
C C9 0.2333(3) 0.5566(2) 0.51689(17) 0.0596(6) Uani d 1
H H9 0.1550 0.6010 0.4916 0.072 Uiso calc 1
C C10 0.2428(3) 0.4520(2) 0.48428(19) 0.0691(8) Uani d 1
H H10 0.1695 0.4238 0.4367 0.083 Uiso calc 1
C C11 0.3620(3) 0.3912(2) 0.52340(19) 0.0648(7) Uani d 1
H H11 0.3718 0.3217 0.5019 0.078 Uiso calc 1
C C12 0.4667(3) 0.4344(2) 0.59470(19) 0.0612(7) Uani d 1
H H12 0.5463 0.3918 0.6215 0.073 Uiso calc 1

loop_
_atom_site_aniso_label
_atom_site_aniso_U_11
_atom_site_aniso_U_22
_atom_site_aniso_U_33
_atom_site_aniso_U_12
_atom_site_aniso_U_13
_atom_site_aniso_U_23
S1 0.0590(4) 0.0370(3) 0.0447(3) -0.0097(2) 0.0115(3) -0.0018(2)
S2 0.0659(4) 0.0382(3) 0.0499(3) 0.0138(3) 0.0209(3) 0.0044(2)
Cl1 0.0791(5) 0.0434(3) 0.0909(5) 0.0082(3) 0.0420(4) 0.0000(3)
Cl2 0.0849(5) 0.0483(4) 0.0719(4) -0.0087(3) 0.0407(4) 0.0051(3)
Cl3 0.0800(5) 0.1064(7) 0.0806(5) -0.0173(5) 0.0426(4) -0.0035(5)
Cl4 0.1221(7) 0.0714(5) 0.0727(5) 0.0256(5) 0.0367(5) -0.0173(4)
N1 0.0482(11) 0.0488(11) 0.0503(11) -0.0034(9) 0.0123(9) 0.0050(9)
N2 0.0576(12) 0.0422(10) 0.0543(11) 0.0135(9) 0.0164(9) 0.0040(9)
O1 0.0736(13) 0.0696(12) 0.0613(11) -0.0329(10) -0.0005(10) 0.0030(9)
O2 0.1029(15) 0.0415(9) 0.0640(11) 0.0094(9) 0.0362(11) 0.0002(8)
O3 0.0935(14) 0.0607(11) 0.0617(11) 0.0395(10) 0.0183(10) 0.0112(9)
O4 0.0863(14) 0.0513(10) 0.0810(13) -0.0130(9) 0.0390(11) -0.0032(9)
C1 0.0474(12) 0.0372(11) 0.0512(13) -0.0037(9) 0.0182(10) -0.0011(9)
C2 0.0505(13) 0.0383(11) 0.0400(11) -0.0032(9) 0.0145(10) -0.0009(9)
C3 0.0541(14) 0.0567(14) 0.0444(12) 0.0023(11) 0.0104(11) 0.0039(11)
C4 0.0749(18) 0.0531(14) 0.0522(14) 0.0128(13) 0.0240(13) 0.0148(11)
C5 0.0749(18) 0.0466(13) 0.0696(17) -0.0037(12) 0.0357(15) 0.0081(12)
C6 0.0539(14) 0.0545(14) 0.0655(16) -0.0086(12) 0.0198(12) 0.0043(12)
C7 0.0574(14) 0.0522(13) 0.0493(13) 0.0141(11) 0.0195(11) 0.0013(11)
C8 0.0556(13) 0.0390(11) 0.0437(12) 0.0071(10) 0.0187(10) 0.0023(9)
C9 0.0640(16) 0.0594(15) 0.0512(14) 0.0108(12) 0.0124(12) 0.0016(12)
C10 0.083(2) 0.0644(17) 0.0554(15) -0.0077(15) 0.0154(14) -0.0098(13)
C11 0.093(2) 0.0406(13) 0.0681(17) 0.0037(13) 0.0359(16) -0.0039(12)
C12 0.0751(18) 0.0419(13) 0.0687(17) 0.0158(12) 0.0259(14) 0.0032(12)

loop_
_atom_type_symbol
_atom_type_description
_atom_type_scat_dispersion_real
_atom_type_scat_dispersion_imag
_atom_type_scat_source
C C 0.0033 0.0016 'International Tables Vol C Tables 4.2.6.8 and 6.1.1.4'
H H 0.0000 0.0000 'International Tables Vol C Tables 4.2.6.8 and 6.1.1.4'
N N 0.0061 0.0033 'International Tables Vol C Tables 4.2.6.8 and 6.1.1.4'
O O 0.0106 0.0060 'International Tables Vol C Tables 4.2.6.8 and 6.1.1.4'
S S 0.1246 0.1234 'International Tables Vol C Tables 4.2.6.8 and 6.1.1.4'
Cl Cl 0.1484 0.1585 'International Tables Vol C Tables 4.2.6.8 and 6.1.1.4'

loop_
_geom_angle_atom_site_label_1
_geom_angle_atom_site_label_2
_geom_angle_atom_site_label_3
_geom_angle
O2 S1 O1 120.03(13)
O2 S1 C2 109.84(11)
O1 S1 C2 108.69(11)
O2 S1 C1 105.72(10)
O1 S1 C1 108.98(12)
C2 S1 C1 102.05(10)
O4 S2 O3 120.59(13)
O4 S2 C8 110.07(11)
O3 S2 C8 108.19(12)
O4 S2 C7 105.97(12)
O3 S2 C7 108.84(12)
C8 S2 C7 101.49(11)
C2 N1 C6 115.8(2)
C8 N2 C12 116.0(2)
Cl1 C1 Cl2 112.46(13)
Cl1 C1 S1 109.92(12)
Cl2 C1 S1 106.89(11)
Cl1 C1 H1 109.2
Cl2 C1 H1 109.2
S1 C1 H1 109.2
N1 C2 C3 125.8(2)
N1 C2 S1 113.34(16)
C3 C2 S1 120.84(18)
C4 C3 C2 116.9(2)
C4 C3 H3 121.5
C2 C3 H3 121.5
C5 C4 C3 119.1(2)
C5 C4 H4 120.5
C3 C4 H4 120.5
C4 C5 C6 119.7(2)
C4 C5 H5 120.2
C6 C5 H5 120.2
N1 C6 C5 122.7(2)
N1 C6 H6 118.6
C5 C6 H6 118.6
Cl4 C7 Cl3 111.61(13)
Cl4 C7 S2 107.87(13)
Cl3 C7 S2 110.24(13)
Cl4 C7 H7 109.0
Cl3 C7 H7 109.0
S2 C7 H7 109.0
N2 C8 C9 125.9(2)
N2 C8 S2 113.44(17)
C9 C8 S2 120.67(18)
C8 C9 C10 116.8(2)
C8 C9 H9 121.6
C10 C9 H9 121.6
C11 C10 C9 118.9(3)
C11 C10 H10 120.6
C9 C10 H10 120.6
C10 C11 C12 119.0(2)
C10 C11 H11 120.5
C12 C11 H11 120.5
N2 C12 C11 123.4(2)
N2 C12 H12 118.3
C11 C12 H12 118.3

loop_
_geom_bond_atom_site_label_1
_geom_bond_atom_site_label_2
_geom_bond_distance
S1 O2 1.4212(19)
S1 O1 1.4235(19)
S1 C2 1.772(2)
S1 C1 1.816(2)
S2 O4 1.421(2)
S2 O3 1.4231(19)
S2 C8 1.776(2)
S2 C7 1.818(2)
Cl1 C1 1.749(2)
Cl2 C1 1.756(2)
Cl3 C7 1.746(3)
Cl4 C7 1.743(2)
N1 C2 1.323(3)
N1 C6 1.338(3)
N2 C8 1.323(3)
N2 C12 1.332(3)
C1 H1 0.9800
C2 C3 1.373(3)
C3 C4 1.372(4)
C3 H3 0.9300
C4 C5 1.364(4)
C4 H4 0.9300
C5 C6 1.374(4)
C5 H5 0.9300
C6 H6 0.9300
C7 H7 0.9800
C8 C9 1.364(3)
C9 C10 1.390(4)
C9 H9 0.9300
C10 C11 1.370(4)
C10 H10 0.9300
C11 C12 1.371(4)
C11 H11 0.9300
C12 H12 0.9300

loop_
_geom_hbond_atom_site_label_D
_geom_hbond_atom_site_label_H
_geom_hbond_atom_site_label_A
_geom_hbond_site_symmetry_A
_geom_hbond_distance_DH
_geom_hbond_distance_HA
_geom_hbond_distance_DA
_geom_hbond_angle_DHA
C1 H1 N2 3_666 0.98 2.37 3.321(3) 163
C5 H5 O3 4_675 0.93 2.64 3.220(3) 121
C6 H6 O3 4_675 0.93 2.54 3.177(3) 126
C7 H7 N1 3_666 0.98 2.36 3.303(3) 162
C11 H11 O1 4_666 0.93 2.64 3.292(3) 128

loop_
_geom_torsion_atom_site_label_1
_geom_torsion_atom_site_label_2
_geom_torsion_atom_site_label_3
_geom_torsion_atom_site_label_4
_geom_torsion
O2 S1 C1 Cl1 170.96(12)
O1 S1 C1 Cl1 -58.75(15)
C2 S1 C1 Cl1 56.09(14)
O2 S1 C1 Cl2 -66.71(14)
O1 S1 C1 Cl2 63.58(14)
C2 S1 C1 Cl2 178.41(11)
C6 N1 C2 C3 0.5(4)
C6 N1 C2 S1 -179.51(18)
O2 S1 C2 N1 -50.8(2)
O1 S1 C2 N1 176.04(17)
C1 S1 C2 N1 61.00(19)
O2 S1 C2 C3 129.1(2)
O1 S1 C2 C3 -4.0(2)
C1 S1 C2 C3 -119.0(2)
N1 C2 C3 C4 -0.4(4)
S1 C2 C3 C4 179.66(18)
C2 C3 C4 C5 0.2(4)
C3 C4 C5 C6 -0.1(4)
C2 N1 C6 C5 -0.5(4)
C4 C5 C6 N1 0.3(4)
O4 S2 C7 Cl4 68.31(15)
O3 S2 C7 Cl4 -62.76(16)
C8 S2 C7 Cl4 -176.70(13)
O4 S2 C7 Cl3 -169.59(13)
O3 S2 C7 Cl3 59.34(16)
C8 S2 C7 Cl3 -54.61(15)
C12 N2 C8 C9 -0.3(4)
C12 N2 C8 S2 -179.28(19)
O4 S2 C8 N2 45.1(2)
O3 S2 C8 N2 178.72(18)
C7 S2 C8 N2 -66.86(19)
O4 S2 C8 C9 -134.0(2)
O3 S2 C8 C9 -0.3(2)
C7 S2 C8 C9 114.1(2)
N2 C8 C9 C10 0.6(4)
S2 C8 C9 C10 179.4(2)
C8 C9 C10 C11 -1.1(4)
C9 C10 C11 C12 1.5(4)
C8 N2 C12 C11 0.7(4)
C10 C11 C12 N2 -1.3(4)
